data_7034306
loop_
_publ_author_name
'Lummis, Paul A.'
'McDonald, Robert'
'Ferguson, Michael J.'
'Rivard, Eric'

_publ_section_title
;
 Synthesis, characterisation, and dehydrocoupling ability of zirconium
 complexes bearing hindered bis(amido)silyl ligands.
;
_journal_issue 15
_journal_name_full 'Dalton transactions (Cambridge, England : 2003)'
_journal_page_first 7009
_journal_page_last 7020
_journal_paper_doi 10.1039/c5dt00306g
_journal_volume 44
_journal_year 2015
_chemical_formula_moiety 'C37 H66 B2 N4 Si Zr,0.5(C4 H8 O)'
_chemical_formula_sum 'C39 H70 B2 N4 O0.5 Si Zr'
_chemical_formula_weight 743.92
_chemical_name_systematic
; 
 ? 
;
_space_group_IT_number 14
_symmetry_cell_setting monoclinic
_symmetry_space_group_name_Hall '-P 2ybc'
_symmetry_space_group_name_H-M 'P 1 21/c 1'
_atom_sites_solution_hydrogens geom
_atom_sites_solution_primary direct
_atom_sites_solution_secondary difmap
_audit_creation_method SHELXL-97
_audit_update_record
;
2015-01-12 deposited with the CCDC.
2015-03-06 downloaded from the CCDC.
;
_cell_angle_alpha 90.00
_cell_angle_beta 91.9980(10)
_cell_angle_gamma 90.00
_cell_formula_units_Z 4
_cell_length_a 10.8302(4)
_cell_length_b 16.9778(7)
_cell_length_c 23.5656(9)
_cell_measurement_reflns_used 9904
_cell_measurement_temperature 173(2)
_cell_measurement_theta_max 23.22
_cell_measurement_theta_min 2.23
_cell_volume 4330.4(3)
_computing_cell_refinement 'Bruker SAINT'
_computing_data_collection 'Bruker APEX2'
_computing_data_reduction 'Bruker SAINT'
_computing_molecular_graphics 'Bruker SHELXTL'
_computing_publication_material 'Bruker SHELXTL'
_computing_structure_refinement 'SHELXL-97 (Sheldrick, 2008)'
_computing_structure_solution 'SHELXS-97 (Sheldrick, 2008)'
_diffrn_ambient_temperature 173(2)
_diffrn_measured_fraction_theta_full 0.996
_diffrn_measured_fraction_theta_max 0.996
_diffrn_measurement_device_type 'Bruker APEX-II CCD'
_diffrn_measurement_method '\w scans'
_diffrn_radiation_monochromator graphite
_diffrn_radiation_source 'fine-focus sealed tube'
_diffrn_radiation_type MoK\a
_diffrn_radiation_wavelength 0.71073
_diffrn_reflns_av_R_equivalents 0.0498
_diffrn_reflns_av_sigmaI/netI 0.0394
_diffrn_reflns_limit_h_max 13
_diffrn_reflns_limit_h_min -13
_diffrn_reflns_limit_k_max 21
_diffrn_reflns_limit_k_min -21
_diffrn_reflns_limit_l_max 29
_diffrn_reflns_limit_l_min -29
_diffrn_reflns_number 34513
_diffrn_reflns_theta_full 26.46
_diffrn_reflns_theta_max 26.46
_diffrn_reflns_theta_min 1.73
_exptl_absorpt_coefficient_mu 0.312
_exptl_absorpt_correction_T_max 0.9815
_exptl_absorpt_correction_T_min 0.8671
_exptl_absorpt_correction_type numerical
_exptl_absorpt_process_details 'SADABS (Sheldrick, 2008)'
_exptl_crystal_colour colourless
_exptl_crystal_density_diffrn 1.141
_exptl_crystal_density_method 'not measured'
_exptl_crystal_description plate
_exptl_crystal_F_000 1600
_exptl_crystal_size_max 0.47
_exptl_crystal_size_mid 0.18
_exptl_crystal_size_min 0.06
_platon_squeeze_details
;
Attempts to refine peaks of residual electron density as disordered or 
partial-occupancy solvent tetrahydrofuran oxygen or carbon atoms were 
unsuccessful.  The data were corrected for disordered electron density 
through use of the SQUEEZE procedure (Sluis, P. van der; Spek, A. L. 
Acta Crystallogr. 1990, A46, 194201) as implemented in PLATON (Spek, 
A. L. Acta Crystallogr. 1990, A46, C34; Spek, A. L. J. Appl. Cryst. 2003, 
36, 713.  PLATON - a multipurpose crystallographic tool.  Utrecht 
University, Utrecht, The Netherlands).  A total solvent-accessible void 
volume of 525 3 with a total electron count of 83 (consistent with 2 
molecules of solvent tetrahydrofuran, or 0.5 molecules per formula unit 
of the [{iPr2Si(NSiPh3)2}Zr(BH4)2(4-Me2N-pyridine)] molecule) was found 
in the unit cell
;
_refine_diff_density_max 0.387
_refine_diff_density_min -0.358
_refine_diff_density_rms 0.055
_refine_ls_extinction_method none
_refine_ls_goodness_of_fit_ref 1.092
_refine_ls_hydrogen_treatment mixed
_refine_ls_matrix_type full
_refine_ls_number_parameters 441
_refine_ls_number_reflns 8913
_refine_ls_number_restraints 20
_refine_ls_restrained_S_all 1.094
_refine_ls_R_factor_all 0.0485
_refine_ls_R_factor_gt 0.0357
_refine_ls_shift/su_max 0.007
_refine_ls_shift/su_mean 0.000
_refine_ls_structure_factor_coef Fsqd
_refine_ls_weighting_details 'calc w=1/[\s^2^(Fo^2^)+(0.0459P)^2^+0.6651P] where P=(Fo^2^+2Fc^2^)/3'
_refine_ls_weighting_scheme calc
_refine_ls_wR_factor_gt 0.0913
_refine_ls_wR_factor_ref 0.0967
_reflns_number_gt 7012
_reflns_number_total 8913
_reflns_threshold_expression I>2\s(I)
_cod_data_source_file c5dt00306g2.cif
_cod_data_source_block riv1267
_cod_depositor_comments
;
The following automatic conversions were performed:

'_symmetry_cell_setting' value 'Monoclinic' changed to 'monoclinic'
according to
/usr/data/users/saulius/crontab/automatic-downloads/rss-feeds/RSC/lib/dictionaries/cif_core.dic
dictionary named 'cif_core.dic' version 2.4.2 from 2011-04-26.

Automatic conversion script
Id: cif_fix_values 3105 2015-03-04 15:46:00Z robertas 

 Adding full bibliography for 7034303--7034308.cif.
;
_cod_original_sg_symbol_H-M P2(1)/c
_cod_original_formula_sum 'C39 H70 B2 N4 O0.50 Si Zr'
_cod_database_code 7034306

loop_
_symmetry_equiv_pos_as_xyz
'x, y, z'
'-x, y+1/2, -z+1/2'
'-x, -y, -z'
'x, -y-1/2, z-1/2'

loop_
_atom_site_label
_atom_site_type_symbol
_atom_site_fract_x
_atom_site_fract_y
_atom_site_fract_z
_atom_site_U_iso_or_equiv
_atom_site_adp_type
_atom_site_occupancy
_atom_site_symmetry_multiplicity
_atom_site_calc_flag
_atom_site_refinement_flags
Zr Zr 0.362311(17) 0.308960(11) 0.231738(8) 0.02226(7) Uani 1 1 d .
Si Si 0.17807(5) 0.42742(3) 0.24870(2) 0.02568(14) Uani 1 1 d .
N1 N 0.26044(15) 0.39762(10) 0.18933(7) 0.0237(4) Uani 1 1 d .
N2 N 0.27656(15) 0.37259(9) 0.29445(7) 0.0232(4) Uani 1 1 d .
N3 N 0.47117(16) 0.29473(10) 0.14581(7) 0.0265(4) Uani 1 1 d .
N4 N 0.6296(2) 0.25850(17) -0.01175(9) 0.0581(7) Uani 1 1 d .
C1 C 0.1836(2) 0.53720(13) 0.25962(10) 0.0390(6) Uani 1 1 d .
H1 H 0.2731 0.5514 0.2638 0.047 Uiso 1 1 calc R
C2 C 0.1310(3) 0.58578(15) 0.20882(12) 0.0523(7) Uani 1 1 d .
H2A H 0.1348 0.6420 0.2182 0.063 Uiso 1 1 calc R
H2B H 0.0448 0.5706 0.2007 0.063 Uiso 1 1 calc R
H2C H 0.1798 0.5756 0.1754 0.063 Uiso 1 1 calc R
C3 C 0.1243(3) 0.56380(17) 0.31479(12) 0.0562(8) Uani 1 1 d .
H3A H 0.1295 0.6213 0.3180 0.067 Uiso 1 1 calc R
H3B H 0.1682 0.5395 0.3474 0.067 Uiso 1 1 calc R
H3C H 0.0374 0.5476 0.3141 0.067 Uiso 1 1 calc R
C4 C 0.0130(2) 0.39295(14) 0.25875(11) 0.0383(6) Uani 1 1 d .
H4 H 0.0064 0.3929 0.3010 0.046 Uiso 1 1 calc R
C5 C -0.0222(2) 0.30837(14) 0.24238(11) 0.0433(6) Uani 1 1 d .
H5A H -0.1079 0.2983 0.2523 0.052 Uiso 1 1 calc R
H5B H 0.0327 0.2715 0.2630 0.052 Uiso 1 1 calc R
H5C H -0.0138 0.3012 0.2014 0.052 Uiso 1 1 calc R
C6 C -0.0938(2) 0.44654(19) 0.23898(13) 0.0584(8) Uani 1 1 d .
H6A H -0.1724 0.4227 0.2492 0.070 Uiso 1 1 calc R
H6B H -0.0925 0.4532 0.1977 0.070 Uiso 1 1 calc R
H6C H -0.0848 0.4981 0.2574 0.070 Uiso 1 1 calc R
C11 C 0.26918(19) 0.43504(11) 0.13545(8) 0.0250(4) Uani 1 1 d .
C12 C 0.1760(2) 0.42531(13) 0.09294(9) 0.0329(5) Uani 1 1 d .
C13 C 0.1937(2) 0.45546(16) 0.03898(10) 0.0450(6) Uani 1 1 d .
H13 H 0.1318 0.4472 0.0101 0.054 Uiso 1 1 calc R
C14 C 0.2977(3) 0.49662(17) 0.02627(11) 0.0512(7) Uani 1 1 d .
H14 H 0.3081 0.5162 -0.0110 0.061 Uiso 1 1 calc R
C15 C 0.3869(2) 0.50931(15) 0.06830(10) 0.0407(6) Uani 1 1 d .
H15 H 0.4581 0.5391 0.0598 0.049 Uiso 1 1 calc R
C16 C 0.3755(2) 0.47961(12) 0.12298(9) 0.0295(5) Uani 1 1 d .
C17 C 0.0571(2) 0.38233(14) 0.10428(10) 0.0371(6) Uani 1 1 d .
H17 H 0.0515 0.3777 0.1464 0.045 Uiso 1 1 calc R
C18 C 0.0541(3) 0.29950(16) 0.08032(14) 0.0560(8) Uani 1 1 d .
H18A H 0.1256 0.2699 0.0955 0.067 Uiso 1 1 calc R
H18B H 0.0569 0.3018 0.0388 0.067 Uiso 1 1 calc R
H18C H -0.0221 0.2732 0.0911 0.067 Uiso 1 1 calc R
C19 C -0.0567(2) 0.42798(18) 0.08259(12) 0.0545(7) Uani 1 1 d .
H19A H -0.0571 0.4803 0.1002 0.065 Uiso 1 1 calc R
H19B H -0.1315 0.3994 0.0925 0.065 Uiso 1 1 calc R
H19C H -0.0544 0.4335 0.0413 0.065 Uiso 1 1 calc R
C20 C 0.4773(2) 0.49903(13) 0.16685(10) 0.0366(6) Uani 1 1 d .
H20 H 0.4666 0.4639 0.2004 0.044 Uiso 1 1 calc R
C21 C 0.4680(3) 0.58404(16) 0.18712(12) 0.0553(8) Uani 1 1 d .
H21A H 0.3873 0.5925 0.2036 0.066 Uiso 1 1 calc R
H21B H 0.4772 0.6198 0.1549 0.066 Uiso 1 1 calc R
H21C H 0.5336 0.5945 0.2159 0.066 Uiso 1 1 calc R
C22 C 0.6066(2) 0.48555(17) 0.14548(14) 0.0593(8) Uani 1 1 d .
H22A H 0.6132 0.4315 0.1313 0.071 Uiso 1 1 calc R
H22B H 0.6675 0.4937 0.1767 0.071 Uiso 1 1 calc R
H22C H 0.6223 0.5227 0.1147 0.071 Uiso 1 1 calc R
C31 C 0.29080(19) 0.37948(12) 0.35510(8) 0.0258(4) Uani 1 1 d .
C32 C 0.3734(2) 0.43622(13) 0.37922(9) 0.0322(5) Uani 1 1 d .
C33 C 0.3844(2) 0.44260(15) 0.43806(10) 0.0442(6) Uani 1 1 d .
H33 H 0.4388 0.4811 0.4543 0.053 Uiso 1 1 calc R
C34 C 0.3194(3) 0.39517(16) 0.47338(10) 0.0480(7) Uani 1 1 d .
H34 H 0.3276 0.4013 0.5134 0.058 Uiso 1 1 calc R
C35 C 0.2419(2) 0.33853(15) 0.45009(10) 0.0397(6) Uani 1 1 d .
H35 H 0.1975 0.3052 0.4745 0.048 Uiso 1 1 calc R
C36 C 0.2273(2) 0.32898(13) 0.39148(9) 0.0283(5) Uani 1 1 d .
C37 C 0.4556(2) 0.48931(14) 0.34499(10) 0.0421(6) Uani 1 1 d .
H37 H 0.4339 0.4810 0.3038 0.051 Uiso 1 1 calc R
C38 C 0.5913(2) 0.46865(18) 0.35493(12) 0.0574(8) Uani 1 1 d .
H38A H 0.6050 0.4136 0.3442 0.069 Uiso 1 1 calc R
H38B H 0.6145 0.4759 0.3952 0.069 Uiso 1 1 calc R
H38C H 0.6420 0.5031 0.3318 0.069 Uiso 1 1 calc R
C39 C 0.4373(3) 0.57718(16) 0.35847(12) 0.0577(8) Uani 1 1 d .
H39A H 0.3519 0.5924 0.3486 0.069 Uiso 1 1 calc R
H39B H 0.4940 0.6088 0.3363 0.069 Uiso 1 1 calc R
H39C H 0.4542 0.5863 0.3991 0.069 Uiso 1 1 calc R
C40 C 0.1469(2) 0.26146(13) 0.36990(10) 0.0316(5) Uani 1 1 d .
H40 H 0.1411 0.2650 0.3275 0.038 Uiso 1 1 calc R
C41 C 0.2064(3) 0.18220(14) 0.38548(12) 0.0460(6) Uani 1 1 d .
H41A H 0.2879 0.1788 0.3688 0.055 Uiso 1 1 calc R
H41B H 0.1538 0.1393 0.3708 0.055 Uiso 1 1 calc R
H41C H 0.2156 0.1778 0.4269 0.055 Uiso 1 1 calc R
C42 C 0.0151(2) 0.26469(17) 0.39166(11) 0.0475(7) Uani 1 1 d .
H42A H -0.0242 0.3142 0.3796 0.057 Uiso 1 1 calc R
H42B H 0.0181 0.2616 0.4332 0.057 Uiso 1 1 calc R
H42C H -0.0328 0.2203 0.3760 0.057 Uiso 1 1 calc R
C51 C 0.4044(2) 0.28765(13) 0.09686(9) 0.0307(5) Uani 1 1 d .
H51 H 0.3171 0.2913 0.0988 0.037 Uiso 1 1 calc R
C52 C 0.4518(2) 0.27575(14) 0.04488(9) 0.0329(5) Uani 1 1 d .
H52 H 0.3979 0.2720 0.0123 0.039 Uiso 1 1 calc R
C53 C 0.5795(2) 0.26898(15) 0.03915(10) 0.0365(5) Uani 1 1 d .
C54 C 0.6492(2) 0.27390(16) 0.09040(10) 0.0420(6) Uani 1 1 d .
H54 H 0.7365 0.2685 0.0901 0.050 Uiso 1 1 calc R
C55 C 0.5937(2) 0.28629(14) 0.14047(10) 0.0340(5) Uani 1 1 d .
H55 H 0.6449 0.2892 0.1740 0.041 Uiso 1 1 calc R
C56 C 0.5561(3) 0.2542(2) -0.06369(11) 0.0598(8) Uani 1 1 d .
H56A H 0.5036 0.2071 -0.0631 0.072 Uiso 1 1 calc R
H56B H 0.6105 0.2511 -0.0960 0.072 Uiso 1 1 calc R
H56C H 0.5040 0.3012 -0.0674 0.072 Uiso 1 1 calc R
C57 C 0.7617(3) 0.2578(4) -0.01701(16) 0.143(2) Uani 1 1 d .
H57A H 0.7959 0.2095 0.0002 0.172 Uiso 1 1 calc R
H57B H 0.7978 0.3037 0.0025 0.172 Uiso 1 1 calc R
H57C H 0.7814 0.2595 -0.0573 0.172 Uiso 1 1 calc R
B1 B 0.2631(3) 0.18474(16) 0.22314(13) 0.0390(7) Uani 1 1 d D
H1BA H 0.2157(18) 0.2351(9) 0.2023(8) 0.054(8) Uiso 1 1 d D
H1BB H 0.3546(13) 0.1794(12) 0.2034(8) 0.046(7) Uiso 1 1 d D
H1BC H 0.2834(19) 0.2042(12) 0.2676(5) 0.046(7) Uiso 1 1 d D
H1BD H 0.2120(18) 0.1305(9) 0.2208(9) 0.065(8) Uiso 1 1 d D
B2 B 0.5566(3) 0.28985(18) 0.27994(12) 0.0368(6) Uani 1 1 d D
H2BA H 0.5337(17) 0.2431(9) 0.2483(7) 0.034(6) Uiso 1 1 d D
H2BB H 0.5410(17) 0.3456(8) 0.2558(8) 0.040(6) Uiso 1 1 d D
H2BC H 0.4813(15) 0.2885(12) 0.3102(7) 0.040(6) Uiso 1 1 d D
H2BD H 0.6487(12) 0.2848(13) 0.2986(9) 0.053(7) Uiso 1 1 d D

loop_
_atom_site_aniso_label
_atom_site_aniso_U_11
_atom_site_aniso_U_22
_atom_site_aniso_U_33
_atom_site_aniso_U_23
_atom_site_aniso_U_13
_atom_site_aniso_U_12
Zr 0.02320(11) 0.02369(11) 0.02002(11) 0.00174(8) 0.00240(8) 0.00260(8)
Si 0.0269(3) 0.0261(3) 0.0241(3) 0.0011(2) 0.0026(2) 0.0051(2)
N1 0.0254(9) 0.0260(9) 0.0197(9) 0.0017(7) 0.0013(7) 0.0011(7)
N2 0.0253(9) 0.0241(9) 0.0201(9) 0.0006(7) 0.0012(7) 0.0008(7)
N3 0.0253(9) 0.0305(10) 0.0239(9) -0.0006(7) 0.0016(7) 0.0011(7)
N4 0.0390(13) 0.107(2) 0.0285(12) -0.0199(12) 0.0091(10) -0.0145(13)
C1 0.0506(15) 0.0293(12) 0.0373(14) -0.0004(10) 0.0032(11) 0.0075(11)
C2 0.0693(19) 0.0350(14) 0.0529(17) 0.0080(12) 0.0060(14) 0.0204(13)
C3 0.072(2) 0.0466(16) 0.0502(17) -0.0100(13) 0.0077(15) 0.0167(14)
C4 0.0268(12) 0.0500(15) 0.0385(14) 0.0037(11) 0.0051(10) 0.0082(10)
C5 0.0289(12) 0.0536(16) 0.0474(16) 0.0056(12) 0.0009(11) -0.0057(11)
C6 0.0343(14) 0.075(2) 0.066(2) 0.0078(16) 0.0055(13) 0.0167(14)
C11 0.0301(11) 0.0230(10) 0.0218(11) 0.0015(8) 0.0012(9) 0.0053(8)
C12 0.0352(12) 0.0352(12) 0.0280(12) 0.0019(10) -0.0030(10) 0.0034(10)
C13 0.0465(15) 0.0592(17) 0.0286(13) 0.0075(12) -0.0104(11) 0.0000(13)
C14 0.0612(18) 0.0681(19) 0.0242(13) 0.0136(12) -0.0006(12) -0.0018(14)
C15 0.0450(15) 0.0442(14) 0.0331(14) 0.0098(11) 0.0037(11) -0.0068(11)
C16 0.0355(12) 0.0273(11) 0.0256(12) 0.0038(9) 0.0011(9) 0.0004(9)
C17 0.0298(12) 0.0486(15) 0.0323(13) 0.0042(11) -0.0073(10) -0.0016(10)
C18 0.0382(15) 0.0575(18) 0.072(2) -0.0067(15) -0.0056(14) -0.0052(13)
C19 0.0385(15) 0.0662(19) 0.0584(18) 0.0058(15) -0.0065(13) 0.0081(13)
C20 0.0409(14) 0.0355(13) 0.0330(13) 0.0084(10) -0.0046(11) -0.0141(10)
C21 0.0663(19) 0.0544(17) 0.0455(17) -0.0103(13) 0.0073(14) -0.0254(14)
C22 0.0429(16) 0.0531(17) 0.081(2) 0.0110(16) -0.0068(15) -0.0077(13)
C31 0.0287(11) 0.0282(11) 0.0206(11) 0.0012(8) 0.0017(9) 0.0050(8)
C32 0.0381(13) 0.0320(12) 0.0264(12) -0.0005(9) 0.0000(10) -0.0024(10)
C33 0.0590(17) 0.0454(15) 0.0279(13) -0.0076(11) -0.0026(12) -0.0088(12)
C34 0.0653(18) 0.0575(17) 0.0210(13) -0.0043(12) 0.0006(12) -0.0024(14)
C35 0.0493(15) 0.0446(14) 0.0256(13) 0.0032(11) 0.0089(11) 0.0010(12)
C36 0.0300(11) 0.0317(12) 0.0236(11) 0.0015(9) 0.0058(9) 0.0045(9)
C37 0.0511(16) 0.0438(14) 0.0313(13) -0.0035(11) -0.0007(11) -0.0177(12)
C38 0.0496(17) 0.072(2) 0.0509(18) -0.0088(15) 0.0000(14) -0.0219(15)
C39 0.080(2) 0.0422(15) 0.0507(17) -0.0028(13) 0.0016(15) -0.0257(15)
C40 0.0323(12) 0.0343(12) 0.0285(12) 0.0037(10) 0.0067(10) -0.0028(9)
C41 0.0588(17) 0.0361(14) 0.0434(15) 0.0046(11) 0.0057(13) -0.0028(12)
C42 0.0389(14) 0.0650(18) 0.0396(15) 0.0015(13) 0.0136(12) -0.0068(12)
C51 0.0253(11) 0.0370(12) 0.0295(12) -0.0060(10) -0.0013(9) 0.0029(9)
C52 0.0336(12) 0.0408(13) 0.0240(12) -0.0046(10) -0.0039(9) 0.0000(10)
C53 0.0350(13) 0.0485(14) 0.0263(12) -0.0071(11) 0.0068(10) -0.0078(11)
C54 0.0234(12) 0.0712(18) 0.0316(13) -0.0093(12) 0.0063(10) -0.0046(11)
C55 0.0264(12) 0.0493(14) 0.0263(12) -0.0032(10) -0.0005(9) 0.0006(10)
C56 0.069(2) 0.087(2) 0.0244(14) -0.0100(14) 0.0081(13) -0.0133(17)
C57 0.0379(19) 0.339(8) 0.055(2) -0.069(3) 0.0222(17) -0.028(3)
B1 0.0414(16) 0.0276(14) 0.0486(18) 0.0002(12) 0.0095(13) -0.0007(12)
B2 0.0305(14) 0.0533(17) 0.0268(14) 0.0056(12) 0.0015(11) 0.0101(12)

loop_
_atom_type_symbol
_atom_type_description
_atom_type_scat_dispersion_real
_atom_type_scat_dispersion_imag
_atom_type_scat_source
C C 0.0033 0.0016 'International Tables Vol C Tables 4.2.6.8 and 6.1.1.4'
H H 0.0000 0.0000 'International Tables Vol C Tables 4.2.6.8 and 6.1.1.4'
B B 0.0013 0.0007 'International Tables Vol C Tables 4.2.6.8 and 6.1.1.4'
N N 0.0061 0.0033 'International Tables Vol C Tables 4.2.6.8 and 6.1.1.4'
O O 0.0106 0.0060 'International Tables Vol C Tables 4.2.6.8 and 6.1.1.4'
Si Si 0.0817 0.0704 'International Tables Vol C Tables 4.2.6.8 and 6.1.1.4'
Zr Zr -2.9673 0.5597 'International Tables Vol C Tables 4.2.6.8 and 6.1.1.4'

loop_
_geom_angle_atom_site_label_1
_geom_angle_atom_site_label_2
_geom_angle_atom_site_label_3
_geom_angle
N2 Zr N1 74.03(6)
N2 Zr B1 108.12(8)
N1 Zr B1 111.59(9)
N2 Zr B2 98.12(8)
N1 Zr B2 140.08(9)
B1 Zr B2 108.06(10)
N2 Zr N3 154.38(6)
N1 Zr N3 86.31(6)
B1 Zr N3 94.19(8)
B2 Zr N3 86.36(8)
N2 Si N1 91.25(8)
N2 Si C1 115.15(10)
N1 Si C1 112.26(10)
N2 Si C4 108.27(10)
N1 Si C4 120.99(10)
C1 Si C4 108.24(11)
C11 N1 Si 129.14(13)
C11 N1 Zr 133.90(13)
Si N1 Zr 95.76(7)
C31 N2 Si 127.52(13)
C31 N2 Zr 135.67(13)
Si N2 Zr 96.66(8)
C55 N3 C51 114.38(18)
C55 N3 Zr 127.40(14)
C51 N3 Zr 117.97(14)
C53 N4 C56 122.5(2)
C53 N4 C57 120.7(2)
C56 N4 C57 116.6(2)
C3 C1 C2 110.1(2)
C3 C1 Si 113.21(18)
C2 C1 Si 114.40(17)
C6 C4 C5 107.6(2)
C6 C4 Si 118.82(18)
C5 C4 Si 118.89(16)
C12 C11 C16 118.89(19)
C12 C11 N1 120.90(19)
C16 C11 N1 120.14(18)
C13 C12 C11 119.3(2)
C13 C12 C17 119.0(2)
C11 C12 C17 121.7(2)
C14 C13 C12 122.0(2)
C13 C14 C15 119.0(2)
C14 C15 C16 121.8(2)
C15 C16 C11 118.9(2)
C15 C16 C20 117.7(2)
C11 C16 C20 123.36(19)
C12 C17 C18 112.9(2)
C12 C17 C19 112.2(2)
C18 C17 C19 109.8(2)
C22 C20 C16 113.3(2)
C22 C20 C21 108.5(2)
C16 C20 C21 111.3(2)
C36 C31 C32 118.92(19)
C36 C31 N2 121.19(18)
C32 C31 N2 119.85(18)
C33 C32 C31 118.9(2)
C33 C32 C37 116.8(2)
C31 C32 C37 124.3(2)
C34 C33 C32 122.1(2)
C33 C34 C35 119.1(2)
C34 C35 C36 121.5(2)
C35 C36 C31 119.4(2)
C35 C36 C40 117.7(2)
C31 C36 C40 122.88(19)
C32 C37 C38 111.3(2)
C32 C37 C39 112.6(2)
C38 C37 C39 108.8(2)
C36 C40 C41 110.63(19)
C36 C40 C42 113.00(19)
C41 C40 C42 109.9(2)
N3 C51 C52 125.2(2)
C51 C52 C53 120.3(2)
N4 C53 C52 121.8(2)
N4 C53 C54 123.6(2)
C52 C53 C54 114.6(2)
C55 C54 C53 121.0(2)
N3 C55 C54 124.4(2)

loop_
_geom_bond_atom_site_label_1
_geom_bond_atom_site_label_2
_geom_bond_distance
Zr N2 2.0758(16)
Zr N1 2.0988(16)
Zr B1 2.372(3)
Zr B2 2.378(3)
Zr N3 2.3907(17)
Si N2 1.7569(17)
Si N1 1.7596(17)
Si C1 1.882(2)
Si C4 1.904(2)
N1 C11 1.426(2)
N2 C31 1.437(3)
N3 C55 1.345(3)
N3 C51 1.345(3)
N4 C53 1.345(3)
N4 C56 1.439(3)
N4 C57 1.441(4)
C1 C3 1.538(3)
C1 C2 1.546(3)
C4 C6 1.531(3)
C4 C5 1.532(3)
C11 C12 1.407(3)
C11 C16 1.417(3)
C12 C13 1.390(3)
C12 C17 1.512(3)
C13 C14 1.367(4)
C14 C15 1.376(3)
C15 C16 1.393(3)
C16 C20 1.521(3)
C17 C18 1.515(3)
C17 C19 1.529(3)
C20 C22 1.521(4)
C20 C21 1.525(3)
C31 C36 1.409(3)
C31 C32 1.420(3)
C32 C33 1.392(3)
C32 C37 1.518(3)
C33 C34 1.370(3)
C34 C35 1.378(4)
C35 C36 1.394(3)
C36 C40 1.516(3)
C37 C38 1.522(4)
C37 C39 1.540(4)
C40 C41 1.531(3)
C40 C42 1.535(3)
C51 C52 1.360(3)
C52 C53 1.399(3)
C53 C54 1.404(3)
C54 C55 1.359(3)

loop_
_geom_torsion_atom_site_label_1
_geom_torsion_atom_site_label_2
_geom_torsion_atom_site_label_3
_geom_torsion_atom_site_label_4
_geom_torsion
N2 Si N1 C11 -156.48(18)
C1 Si N1 C11 -38.6(2)
C4 Si N1 C11 91.26(19)
N2 Si N1 Zr 12.20(8)
C1 Si N1 Zr 130.12(10)
C4 Si N1 Zr -100.06(10)
N2 Zr N1 C11 157.08(19)
B1 Zr N1 C11 -99.35(19)
B2 Zr N1 C11 73.6(2)
N3 Zr N1 C11 -6.29(18)
N2 Zr N1 Si -10.72(7)
B1 Zr N1 Si 92.85(10)
B2 Zr N1 Si -94.23(13)
N3 Zr N1 Si -174.10(8)
N1 Si N2 C31 163.73(17)
C1 Si N2 C31 48.3(2)
C4 Si N2 C31 -72.94(19)
N1 Si N2 Zr -12.36(8)
C1 Si N2 Zr -127.75(10)
C4 Si N2 Zr 110.98(10)
N1 Zr N2 C31 -164.8(2)
B1 Zr N2 C31 87.2(2)
B2 Zr N2 C31 -24.9(2)
N3 Zr N2 C31 -123.49(19)
N1 Zr N2 Si 10.75(7)
B1 Zr N2 Si -97.25(10)
B2 Zr N2 Si 150.66(9)
N3 Zr N2 Si 52.06(17)
N2 Zr N3 C55 97.0(2)
N1 Zr N3 C55 136.49(18)
B1 Zr N3 C55 -112.11(19)
B2 Zr N3 C55 -4.24(19)
N2 Zr N3 C51 -89.0(2)
N1 Zr N3 C51 -49.53(15)
B1 Zr N3 C51 61.87(17)
B2 Zr N3 C51 169.74(17)
N2 Si C1 C3 -71.2(2)
N1 Si C1 C3 -173.80(17)
C4 Si C1 C3 50.1(2)
N2 Si C1 C2 161.51(18)
N1 Si C1 C2 58.9(2)
C4 Si C1 C2 -77.2(2)
N2 Si C4 C6 160.9(2)
N1 Si C4 C6 -96.1(2)
C1 Si C4 C6 35.5(2)
N2 Si C4 C5 -64.9(2)
N1 Si C4 C5 38.1(2)
C1 Si C4 C5 169.70(18)
Si N1 C11 C12 -81.8(2)
Zr N1 C11 C12 114.0(2)
Si N1 C11 C16 101.4(2)
Zr N1 C11 C16 -62.9(3)
C16 C11 C12 C13 3.9(3)
N1 C11 C12 C13 -173.0(2)
C16 C11 C12 C17 -176.6(2)
N1 C11 C12 C17 6.5(3)
C11 C12 C13 C14 -2.1(4)
C17 C12 C13 C14 178.3(2)
C12 C13 C14 C15 -0.7(4)
C13 C14 C15 C16 1.7(4)
C14 C15 C16 C11 0.1(4)
C14 C15 C16 C20 -178.2(2)
C12 C11 C16 C15 -2.9(3)
N1 C11 C16 C15 174.0(2)
C12 C11 C16 C20 175.3(2)
N1 C11 C16 C20 -7.8(3)
C13 C12 C17 C18 76.6(3)
C11 C12 C17 C18 -102.9(3)
C13 C12 C17 C19 -48.1(3)
C11 C12 C17 C19 132.3(2)
C15 C16 C20 C22 -47.6(3)
C11 C16 C20 C22 134.1(2)
C15 C16 C20 C21 75.0(3)
C11 C16 C20 C21 -103.2(2)
Si N2 C31 C36 96.9(2)
Zr N2 C31 C36 -88.7(2)
Si N2 C31 C32 -85.3(2)
Zr N2 C31 C32 89.1(2)
C36 C31 C32 C33 -3.0(3)
N2 C31 C32 C33 179.1(2)
C36 C31 C32 C37 174.5(2)
N2 C31 C32 C37 -3.3(3)
C31 C32 C33 C34 0.9(4)
C37 C32 C33 C34 -176.9(2)
C32 C33 C34 C35 1.0(4)
C33 C34 C35 C36 -0.7(4)
C34 C35 C36 C31 -1.5(4)
C34 C35 C36 C40 175.9(2)
C32 C31 C36 C35 3.3(3)
N2 C31 C36 C35 -178.9(2)
C32 C31 C36 C40 -173.9(2)
N2 C31 C36 C40 3.9(3)
C33 C32 C37 C38 65.3(3)
C31 C32 C37 C38 -112.4(3)
C33 C32 C37 C39 -57.1(3)
C31 C32 C37 C39 125.2(2)
C35 C36 C40 C41 -66.4(3)
C31 C36 C40 C41 110.8(2)
C35 C36 C40 C42 57.2(3)
C31 C36 C40 C42 -125.5(2)
C55 N3 C51 C52 -2.2(3)
Zr N3 C51 C52 -176.99(18)
N3 C51 C52 C53 0.7(4)
C56 N4 C53 C52 0.5(4)
C57 N4 C53 C52 175.2(4)
C56 N4 C53 C54 -179.6(3)
C57 N4 C53 C54 -4.9(5)
C51 C52 C53 N4 -178.9(2)
C51 C52 C53 C54 1.2(4)
N4 C53 C54 C55 178.5(3)
C52 C53 C54 C55 -1.6(4)
C51 N3 C55 C54 1.9(3)
Zr N3 C55 C54 176.02(19)
C53 C54 C55 N3 0.0(4)

loop_
_platon_squeeze_void_nr
_platon_squeeze_void_average_x
_platon_squeeze_void_average_y
_platon_squeeze_void_average_z
_platon_squeeze_void_volume
_platon_squeeze_void_count_electrons
_platon_squeeze_void_content
1 0.000 0.000 0.000 239 40 ' '
2 0.000 0.500 0.500 239 40 ' '
3 0.050 0.604 0.062 12 1 ' '
4 0.050 0.896 0.562 12 1 ' '
5 0.950 0.104 0.438 12 1 ' '
6 0.950 0.396 0.938 12 1 ' '
